data_2105377
loop_
_publ_author_name
'Jansen, M.'

_publ_section_title
;
 Silber(I)-disilikat
;
_journal_name_full 'Acta Crystallographica B (24,1968-38,1982)'
_journal_page_first 3584
_journal_page_last 3586
_journal_paper_doi 10.1107/S0567740877011571
_journal_volume 33
_journal_year 1977
_chemical_formula_sum 'Ag6 O7 Si2'
_chemical_name_systematic 'Ag6 Si2 O7'
_space_group_IT_number 13
_symmetry_space_group_name_Hall '-P 2yac'
_symmetry_space_group_name_H-M 'P 1 2/n 1'
_cell_angle_alpha 90
_cell_angle_beta 110.5
_cell_angle_gamma 90
_cell_formula_units_Z 2
_cell_length_a 10.264
_cell_length_b 5.259
_cell_length_c 8.052
_cell_volume 407.109
_citation_journal_id_ASTM ACBCAR
_cod_data_source_file silver3-x_243.cif
_cod_data_source_block Ag6O7Si2
_cod_original_cell_volume 407.1095
_cod_original_sg_symbol_Hall '-P 2yc (x-z,y,z)'
_cod_database_code 2105377

loop_
_symmetry_equiv_pos_as_xyz
x,y,z
-x+1/2,y,-z+1/2
-x,-y,-z
x-1/2,-y,z-1/2

loop_
_atom_site_label
_atom_site_type_symbol
_atom_site_fract_x
_atom_site_fract_y
_atom_site_fract_z
_atom_site_occupancy
_atom_site_U_iso_or_equiv
Ag1 Ag+1 0.1323 0.2276 0.58 1 0.0
Si1 Si+4 -0.138 0.2816 0.6628 1 0.0
O1 O-2 0.6338 0.5915 -0.1801 1 0.0
Ag3 Ag+1 0.3851 0.2425 0.4495 1 0.0
O3 O-2 0.6882 0.1986 0.0435 1 0.0
O2 O-2 0.5142 0.8395 0.2694 1 0.0
Ag2 Ag+1 0.6 0.3018 0.2871 1 0.0
O4 O-2 0.25 0.8313 0.25 1 0.0
